data_4346476
loop_
_publ_author_name
'Das, Raj Kumar'
'Aggarwal, Himanshu'
'Barbour, Leonard J.'

_publ_section_title
;
 Anomalous Anisotropic Thermal Expansion in a One-Dimensional Coordination
 Polymer Driven by Conformational Flexibility.
;
_journal_issue 17
_journal_name_full 'Inorganic chemistry'
_journal_page_first 8171
_journal_page_last 8173
_journal_paper_doi 10.1021/acs.inorgchem.5b01560
_journal_volume 54
_journal_year 2015
_chemical_formula_moiety 'C12 H10 Li2 N2 O5, 2(C0.50 H2 O0.50)'
_chemical_formula_sum 'C13 H14 Li2 N2 O6'
_chemical_formula_weight 308.14
_space_group_IT_number 15
_space_group_name_Hall '-C 2yc'
_space_group_name_H-M_alt 'C 1 2/c 1'
_symmetry_cell_setting monoclinic
_symmetry_space_group_name_Hall '-C 2yc'
_symmetry_space_group_name_H-M 'C 1 2/c 1'
_atom_sites_solution_hydrogens geom
_atom_sites_solution_primary direct
_atom_sites_solution_secondary difmap
_audit_creation_method SHELXL-97
_cell_angle_alpha 90.00
_cell_angle_beta 107.450(2)
_cell_angle_gamma 90.00
_cell_formula_units_Z 4
_cell_length_a 17.616(2)
_cell_length_b 9.6606(13)
_cell_length_c 10.0468(14)
_cell_measurement_reflns_used 1306
_cell_measurement_temperature 240(2)
_cell_measurement_theta_max 25.85
_cell_measurement_theta_min 2.42
_cell_volume 1631.1(4)
_computing_cell_refinement 'SAINT (Bruker, 2009)'
_computing_data_reduction SAINT
_computing_molecular_graphics 'X-Seed (Barbour 2001)'
_computing_structure_refinement 'SHELXL-97 (Sheldrick, 1997)'
_computing_structure_solution 'SHELXS-97 (Sheldrick, 1990)'
_diffrn_ambient_temperature 240(2)
_diffrn_measured_fraction_theta_full 0.999
_diffrn_measured_fraction_theta_max 0.999
_diffrn_measurement_device_type 'CCD area detector'
_diffrn_measurement_method 'phi and omega scans'
_diffrn_radiation_monochromator graphite
_diffrn_radiation_source 'fine-focus sealed tube'
_diffrn_radiation_type MoK\a
_diffrn_radiation_wavelength 0.71073
_diffrn_reflns_av_R_equivalents 0.0203
_diffrn_reflns_av_sigmaI/netI 0.0245
_diffrn_reflns_limit_h_max 21
_diffrn_reflns_limit_h_min -21
_diffrn_reflns_limit_k_max 9
_diffrn_reflns_limit_k_min -11
_diffrn_reflns_limit_l_max 11
_diffrn_reflns_limit_l_min -12
_diffrn_reflns_number 4556
_diffrn_reflns_theta_full 26.01
_diffrn_reflns_theta_max 26.01
_diffrn_reflns_theta_min 2.42
_exptl_absorpt_coefficient_mu 0.097
_exptl_absorpt_correction_T_max 0.9933
_exptl_absorpt_correction_T_min 0.9649
_exptl_absorpt_correction_type multi-scan
_exptl_absorpt_process_details SADABS
_exptl_crystal_colour colorless
_exptl_crystal_density_diffrn 1.255
_exptl_crystal_density_method 'not measured'
_exptl_crystal_description plate
_exptl_crystal_F_000 640
_exptl_crystal_size_max 0.370
_exptl_crystal_size_mid 0.185
_exptl_crystal_size_min 0.069
_refine_diff_density_max 0.477
_refine_diff_density_min -0.196
_refine_diff_density_rms 0.059
_refine_ls_extinction_method none
_refine_ls_goodness_of_fit_ref 1.065
_refine_ls_hydrogen_treatment mixed
_refine_ls_matrix_type full
_refine_ls_number_parameters 123
_refine_ls_number_reflns 1605
_refine_ls_number_restraints 3
_refine_ls_restrained_S_all 1.067
_refine_ls_R_factor_all 0.0614
_refine_ls_R_factor_gt 0.0517
_refine_ls_shift/su_max 0.000
_refine_ls_shift/su_mean 0.000
_refine_ls_structure_factor_coef Fsqd
_refine_ls_weighting_details 'calc w=1/[\s^2^(Fo^2^)+(0.1176P)^2^+0.7155P] where P=(Fo^2^+2Fc^2^)/3'
_refine_ls_weighting_scheme calc
_refine_ls_wR_factor_gt 0.1669
_refine_ls_wR_factor_ref 0.1815
_reflns_number_gt 1329
_reflns_number_total 1605
_reflns_threshold_expression >2sigma(I)
_cod_data_source_file ic5b01560_si_002.cif
_cod_data_source_block LJB_1_240K
_cod_depositor_comments
;
The following automatic conversions were performed:

data item '_symmetry_cell_setting' value 'Monoclinic' was changed to
'monoclinic' in accordance with the
/home/saulius/struct/COD-crude-data/automatic-downloads/DataCite-retrospective/ACS/depositions/lib/dictionaries/cif_core.dic
dictionary named 'cif_core.dic' version 2.4.2 last updated on
2011-04-26.

Automatic conversion script
Id: cif_fix_values 6909 2019-04-08 15:41:33Z antanas 
;
_cod_original_sg_symbol_H-M C2/c
_cod_database_code 4346476

loop_
_symmetry_equiv_pos_as_xyz
'x, y, z'
'-x, y, -z+1/2'
'x+1/2, y+1/2, z'
'-x+1/2, y+1/2, -z+1/2'
'-x, -y, -z'
'x, -y, z-1/2'
'-x+1/2, -y+1/2, -z'
'x+1/2, -y+1/2, z-1/2'

loop_
_atom_site_label
_atom_site_type_symbol
_atom_site_fract_x
_atom_site_fract_y
_atom_site_fract_z
_atom_site_U_iso_or_equiv
_atom_site_adp_type
_atom_site_occupancy
_atom_site_symmetry_multiplicity
_atom_site_calc_flag
_atom_site_refinement_flags
O1 O 0.10506(8) 0.07627(15) 0.32272(13) 0.0342(4) Uani 1 1 d .
O1W O 0.0000 -0.17593(19) 0.2500 0.0294(5) Uani 1 2 d S
N1 N 0.35773(10) 0.1890(2) 0.2232(2) 0.0454(5) Uani 1 1 d .
C1 C 0.11915(10) 0.07649(19) 0.20871(18) 0.0260(4) Uani 1 1 d .
Li1 Li 0.03242(17) -0.0276(3) 0.3946(3) 0.0297(7) Uani 1 1 d .
O2 O 0.07029(7) 0.04490(14) 0.09379(13) 0.0326(4) Uani 1 1 d .
C2 C 0.20259(10) 0.11625(19) 0.21020(18) 0.0283(5) Uani 1 1 d .
C3 C 0.23299(11) 0.0848(2) 0.1026(2) 0.0384(5) Uani 1 1 d .
H3 H 0.2016 0.0387 0.0227 0.046 Uiso 1 1 calc R
C4 C 0.31054(12) 0.1223(3) 0.1141(2) 0.0471(6) Uani 1 1 d .
H4 H 0.3309 0.0992 0.0405 0.056 Uiso 1 1 calc R
C5 C 0.32752(14) 0.2207(3) 0.3252(3) 0.0562(7) Uani 1 1 d .
H5 H 0.3596 0.2694 0.4027 0.067 Uiso 1 1 calc R
C6 C 0.25102(14) 0.1857(3) 0.3235(2) 0.0500(7) Uani 1 1 d .
H6 H 0.2324 0.2091 0.3990 0.060 Uiso 1 1 calc R
H1W H -0.0409(17) -0.236(3) 0.249(3) 0.073(9) Uiso 1 1 d .
C7 C 0.0359(8) 0.3990(12) 0.0742(15) 0.157(5) Uani 0.50 1 d PD
H7A H 0.0091 0.4739 0.0142 0.236 Uiso 0.50 1 calc PR
H7B H 0.0260 0.3126 0.0226 0.236 Uiso 0.50 1 calc PR
H7C H 0.0927 0.4170 0.1060 0.236 Uiso 0.50 1 calc PR
O3 O 0.0062(6) 0.3890(6) 0.1931(7) 0.136(4) Uani 0.50 1 d PD
H1O3 H -0.017(6) 0.309(6) 0.203(8) 0.19(6) Uiso 0.50 1 d PD

loop_
_atom_site_aniso_label
_atom_site_aniso_U_11
_atom_site_aniso_U_22
_atom_site_aniso_U_33
_atom_site_aniso_U_23
_atom_site_aniso_U_13
_atom_site_aniso_U_12
O1 0.0276(7) 0.0530(9) 0.0243(7) -0.0035(5) 0.0112(5) -0.0101(6)
O1W 0.0182(9) 0.0337(10) 0.0379(11) 0.000 0.0107(8) 0.000
N1 0.0248(9) 0.0556(12) 0.0568(12) 0.0019(9) 0.0139(8) -0.0119(8)
C1 0.0207(9) 0.0323(9) 0.0254(9) -0.0002(7) 0.0073(7) -0.0035(7)
Li1 0.0207(14) 0.0474(18) 0.0223(14) 0.0012(12) 0.0084(11) -0.0003(12)
O2 0.0197(7) 0.0550(9) 0.0229(7) -0.0039(5) 0.0060(5) -0.0077(6)
C2 0.0219(9) 0.0348(10) 0.0286(10) 0.0004(7) 0.0081(7) -0.0060(7)
C3 0.0251(10) 0.0556(13) 0.0362(11) -0.0071(9) 0.0118(8) -0.0086(9)
C4 0.0301(11) 0.0676(15) 0.0497(13) -0.0051(11) 0.0214(10) -0.0094(10)
C5 0.0349(12) 0.0775(18) 0.0549(15) -0.0181(12) 0.0113(11) -0.0303(11)
C6 0.0367(12) 0.0767(17) 0.0406(13) -0.0215(11) 0.0177(10) -0.0254(11)
C7 0.165(12) 0.099(7) 0.173(12) 0.013(8) 0.000(10) -0.010(7)
O3 0.157(6) 0.054(3) 0.135(7) -0.012(3) -0.052(8) 0.006(4)

loop_
_atom_type_symbol
_atom_type_description
_atom_type_scat_dispersion_real
_atom_type_scat_dispersion_imag
_atom_type_scat_source
C C 0.0033 0.0016 'International Tables Vol C Tables 4.2.6.8 and 6.1.1.4'
H H 0.0000 0.0000 'International Tables Vol C Tables 4.2.6.8 and 6.1.1.4'
Li Li -0.0003 0.0001 'International Tables Vol C Tables 4.2.6.8 and 6.1.1.4'
N N 0.0061 0.0033 'International Tables Vol C Tables 4.2.6.8 and 6.1.1.4'
O O 0.0106 0.0060 'International Tables Vol C Tables 4.2.6.8 and 6.1.1.4'

loop_
_geom_angle_atom_site_label_1
_geom_angle_atom_site_label_2
_geom_angle_atom_site_label_3
_geom_angle
_geom_angle_site_symmetry_1
_geom_angle_site_symmetry_3
C1 O1 Li1 133.19(15) . .
Li1 O1W Li1 88.34(19) 2 .
C5 N1 C4 117.00(17) . .
O1 C1 O2 125.22(16) . .
O1 C1 C2 116.92(15) . .
O2 C1 C2 117.85(15) . .
O1 C1 Li1 84.68(12) . 2
O2 C1 Li1 40.72(10) . 2
C2 C1 Li1 157.86(14) . 2
O2 Li1 O1 111.95(16) 6_556 .
O2 Li1 O2 90.42(13) 6_556 2
O1 Li1 O2 124.05(18) . 2
O2 Li1 O1W 129.07(18) 6_556 .
O1 Li1 O1W 100.26(14) . .
O2 Li1 O1W 103.30(14) 2 .
O2 Li1 Li1 46.07(10) 6_556 5_556
O1 Li1 Li1 131.6(2) . 5_556
O2 Li1 Li1 44.35(9) 2 5_556
O1W Li1 Li1 127.32(19) . 5_556
O2 Li1 C1 114.86(13) 6_556 2
O1 Li1 C1 110.29(14) . 2
O2 Li1 C1 24.45(7) 2 2
O1W Li1 C1 87.39(11) . 2
Li1 Li1 C1 68.79(12) 5_556 2
O2 Li1 Li1 173.85(14) 6_556 2
O1 Li1 Li1 73.74(12) . 2
O2 Li1 Li1 88.01(14) 2 2
O1W Li1 Li1 45.83(10) . 2
Li1 Li1 Li1 132.1(2) 5_556 2
C1 Li1 Li1 63.77(11) 2 2
C1 O2 Li1 155.56(14) . 6
C1 O2 Li1 114.83(14) . 2
Li1 O2 Li1 89.58(13) 6 2
C6 C2 C3 117.81(17) . .
C6 C2 C1 119.42(17) . .
C3 C2 C1 122.77(16) . .
C2 C3 C4 118.95(19) . .
N1 C4 C3 123.6(2) . .
N1 C5 C6 123.3(2) . .
C2 C6 C5 119.3(2) . .
O3 O3 C7 168.9(11) 2 .

loop_
_geom_bond_atom_site_label_1
_geom_bond_atom_site_label_2
_geom_bond_distance
_geom_bond_site_symmetry_2
O1 C1 1.243(2) .
O1 Li1 1.929(3) .
O1W Li1 1.998(3) 2
O1W Li1 1.998(3) .
N1 C5 1.324(3) .
N1 C4 1.327(3) .
C1 O2 1.253(2) .
C1 C2 1.515(2) .
C1 Li1 2.749(3) 2
Li1 O2 1.918(3) 6_556
Li1 O2 1.976(3) 2
Li1 Li1 2.743(6) 5_556
Li1 C1 2.749(3) 2
Li1 Li1 2.785(6) 2
O2 Li1 1.918(3) 6
O2 Li1 1.976(3) 2
C2 C6 1.375(3) .
C2 C3 1.376(3) .
C3 C4 1.384(3) .
C5 C6 1.385(3) .
C7 O3 1.443(12) .
O3 O3 1.227(19) 2
